data_7719302
loop_
_publ_author_name
'Zenno, Hikaru'
'Hieda, Rui'
'Nakao, Ryosuke'
'Sekine, Yoshihiro'
'Hayami, Shinya'

_publ_section_title
;
 Hidden spin state accessed by light irradiation in an iron(III) high-spin
 complex.
;
_journal_issue 36
_journal_name_full 'Dalton transactions (Cambridge, England : 2003)'
_journal_page_first 13426
_journal_page_last 13430
_journal_paper_doi 10.1039/d5dt01604e
_journal_volume 54
_journal_year 2025
_chemical_formula_moiety 'C32 H22 Fe N4 O2, Cl, H2 O, C H3 O'
_chemical_formula_sum 'C33 H27 Cl Fe N4 O4'
_chemical_formula_weight 635.912
_space_group_crystal_system triclinic
_space_group_IT_number 2
_space_group_name_Hall '-P 1'
_space_group_name_H-M_alt 'P -1'
_symmetry_Int_Tables_number 2
_atom_sites_solution_primary dual
_audit_creation_date 2023-11-23
_audit_creation_method
;
Olex2 1.3
(compiled 2020.11.12 svn.r5f609507 for OlexSys, GUI svn.r6408)
;
_audit_update_record
;
2023-11-24 deposited with the CCDC.	2025-08-21 downloaded from the CCDC.
;
_cell_angle_alpha 92.724(2)
_cell_angle_beta 103.828(2)
_cell_angle_gamma 110.816(2)
_cell_formula_units_Z 2
_cell_length_a 8.7901(2)
_cell_length_b 11.2361(2)
_cell_length_c 15.8049(3)
_cell_measurement_reflns_used 7488
_cell_measurement_temperature 100
_cell_measurement_theta_max 74.8120
_cell_measurement_theta_min 2.9100
_cell_volume 1401.64(6)
_computing_cell_refinement 'CrysAlisPro 1.171.40.15 (Rigaku OD, 2018)'
_computing_data_collection 'CrysAlisPro 1.171.40.15 (Rigaku OD, 2018)'
_computing_data_reduction 'CrysAlisPro 1.171.40.15 (Rigaku OD, 2018)'
_computing_molecular_graphics 'Olex2 1.3 (Dolomanov et al., 2009)'
_computing_publication_material 'Olex2 1.3 (Dolomanov et al., 2009)'
_computing_structure_refinement 'olex2.refine 1.3 (Bourhis et al., 2015)'
_computing_structure_solution 'SHELXT 2014/5 (Sheldrick, 2014)'
_diffrn_ambient_environment N~2~
_diffrn_ambient_temperature 100
_diffrn_detector 'CCD plate'
_diffrn_detector_type HyPix
_diffrn_measured_fraction_theta_full 0.9922
_diffrn_measured_fraction_theta_max 0.9922
_diffrn_measurement_details
;
List of Runs (angles in degrees, time in seconds):

  # Type    Start    End  Width  t~exp~   \w     \q     \k     \f   Frames
#--------------------------------------------------------------------------
  1  \w     35.00  97.00   0.50    0.07    --   44.46-139.00 151.00  124
  2  \w     73.00 107.00   0.50    0.29    --  107.00-139.00 151.00   68
  3  \w     45.00  70.00   0.50    0.29    --  107.00-131.00 -33.00   50
  4  \w     53.00  92.00   0.50    0.29    --  107.00 -94.00   0.00   78
  5  \w     35.00  91.00   0.50    0.29    --  107.00 -94.00 -30.00  112
  6  \w     34.00  91.00   0.50    0.29    --  107.00 -94.00 -60.00  114
  7  \w     33.00  91.00   0.50    0.29    --  107.00 -94.00-120.00  116
  8  \w     46.00  78.00   0.50    0.29    --  107.00 -94.00-180.00   64
  9  \w     65.00  92.00   0.50    0.29    --  107.00 -94.00-150.00   54
 10  \w     67.00  92.00   0.50    0.29    --  107.00 -92.00-175.53   50
 11  \w     67.00  92.00   0.50    0.29    --  107.00 -94.00 -90.00   50
 12  \w     56.00  86.00   0.50    0.07    --   44.46-131.00 -33.00   60
 13  \w     37.00  92.00   0.50    0.29    --  107.00 -94.00  30.00  110
 14  \w     33.00  92.00   0.50    0.29    --  107.00 -94.00 150.00  118
 15  \w     99.00 166.00   0.50    0.29    --  107.00  30.00  60.00  134
 16  \w    103.00 138.00   0.50    0.29    --  107.00  15.00  30.00   70
 17  \w    102.00 132.00   0.50    0.29    --  107.00  15.00 -30.00   60
 18  \w    100.00 166.00   0.50    0.29    --  107.00  30.00-150.00  132
 19  \w    100.00 127.00   0.50    0.29    --  107.00 139.00-147.00   54
 20  \w    101.00 132.00   0.50    0.29    --  107.00 131.00  37.00   62
 21  \w     38.00  63.00   0.50    0.29    --  107.00 -77.00 -30.00   50
 22  \w     43.00  68.00   0.50    0.29    --  107.00 -77.00  30.00   50
 23  \w    -16.00  22.00   0.50    0.07    --  -44.46  38.00   0.00   76
 24  \w    -10.00  28.00   0.50    0.07    --  -44.46  38.00 -30.00   76
 25  \w    -15.00  29.00   0.50    0.07    --  -44.46  38.00 -60.00   88
 26  \w    -17.00  23.00   0.50    0.07    --  -44.46  38.00-150.00   80
 27  \w    -76.00 -32.00   0.50    0.07    --  -44.46 139.00-147.00   88
 28  \w    -93.00 -68.00   0.50    0.29    -- -104.00 139.00-147.00   50
 29  \w    -48.00 -21.00   0.50    0.07    --  -44.46 131.00  37.00   54
 30  \w    -89.00 -63.00   0.50    0.07    --  -44.46 131.00  37.00   52
 31  \w    -97.00 -39.00   0.50    0.29    -- -104.00 131.00  37.00  116
 32  \w    -59.00 -31.00   0.50    0.29    -- -104.00  77.00  60.00   56
 33  \w    -67.00 -42.00   0.50    0.29    -- -104.00  77.00 120.00   50
 34  \w    -71.00 -40.00   0.50    0.29    -- -104.00  77.00 150.00   62
 35  \w    -65.00 -31.00   0.50    0.29    -- -104.00  77.00-180.00   68
 36  \w    -73.00 -32.00   0.50    0.29    -- -104.00  77.00-120.00   82
 37  \w   -131.00-101.00   0.50    0.29    -- -104.00 -15.00  90.00   60
 38  \w   -132.00 -99.00   0.50    0.29    -- -104.00 -15.00 120.00   66
 39  \w   -131.00 -95.00   0.50    0.29    -- -104.00 -15.00 150.00   72
 40  \w   -126.00 -95.00   0.50    0.29    -- -104.00 -15.00 -30.00   62
 41  \w   -129.00 -96.00   0.50    0.29    -- -104.00 -15.00 -60.00   66
 42  \w   -133.00-103.00   0.50    0.29    -- -104.00 -15.00-150.00   60
 43  \w   -111.00 -49.00   0.50    0.07    --  -44.46 -38.00-180.00  124
 44  \w   -119.00 -59.00   0.50    0.07    --  -44.46 -38.00  30.00  120
 45  \w   -109.00 -39.00   0.50    0.07    --  -44.46 -38.00  60.00  140
 46  \w   -127.00-102.00   0.50    0.29    -- -104.00-131.00 -33.00   50
 47  \w   -120.00 -85.00   0.50    0.29    -- -104.00-139.00 151.00   70
;
_diffrn_measurement_device 'four-circle diffractometer'
_diffrn_measurement_device_type 'XtaLAB Synergy R, DW system, HyPix'
_diffrn_measurement_method '\w scans'
_diffrn_orient_matrix_type 'CrysAlisPro convention (1999,Acta A55,543-557)'
_diffrn_orient_matrix_UB_11 0.0455301000
_diffrn_orient_matrix_UB_12 0.0164782000
_diffrn_orient_matrix_UB_13 0.1013572000
_diffrn_orient_matrix_UB_21 0.0806713000
_diffrn_orient_matrix_UB_22 0.1470254000
_diffrn_orient_matrix_UB_23 0.0037690000
_diffrn_orient_matrix_UB_31 -0.1715542000
_diffrn_orient_matrix_UB_32 0.0097996000
_diffrn_orient_matrix_UB_33 -0.0029340000
_diffrn_radiation_monochromator mirror
_diffrn_radiation_probe x-ray
_diffrn_radiation_type 'Cu K\a'
_diffrn_radiation_wavelength 1.54184
_diffrn_reflns_av_R_equivalents 0.0444
_diffrn_reflns_av_unetI/netI 0.0420
_diffrn_reflns_Laue_measured_fraction_full 0.9922
_diffrn_reflns_Laue_measured_fraction_max 0.9922
_diffrn_reflns_limit_h_max 6
_diffrn_reflns_limit_h_min -10
_diffrn_reflns_limit_k_max 13
_diffrn_reflns_limit_k_min -13
_diffrn_reflns_limit_l_max 18
_diffrn_reflns_limit_l_min -18
_diffrn_reflns_number 15535
_diffrn_reflns_point_group_measured_fraction_full 0.9922
_diffrn_reflns_point_group_measured_fraction_max 0.9922
_diffrn_reflns_theta_full 67.0533
_diffrn_reflns_theta_max 67.05
_diffrn_reflns_theta_min 2.91
_diffrn_source 'Rotating-anode X-ray tube'
_diffrn_source_type 'Rigaku (Cu) X-ray Source'
_exptl_absorpt_coefficient_mu 5.583
_exptl_absorpt_correction_T_max 1.00000
_exptl_absorpt_correction_T_min 0.62109
_exptl_absorpt_correction_type multi-scan
_exptl_absorpt_process_details
;
CrysAlisPro 1.171.40.15 (Rigaku Oxford Diffraction, 2018)
Empirical absorption correction using spherical harmonics,
 implemented in SCALE3 ABSPACK scaling algorithm.
;
_exptl_crystal_colour 'dull dark green'
_exptl_crystal_colour_lustre dull
_exptl_crystal_colour_modifier dark
_exptl_crystal_colour_primary green
_exptl_crystal_density_diffrn 1.507
_exptl_crystal_description plate
_exptl_crystal_F_000 658.697
_exptl_crystal_size_max 0.05
_exptl_crystal_size_mid 0.01
_exptl_crystal_size_min 0.01
_refine_diff_density_max 0.9453
_refine_diff_density_min -0.6844
_refine_diff_density_rms 0.1105
_refine_ls_d_res_high 0.8372
_refine_ls_d_res_low 15.1825
_refine_ls_goodness_of_fit_ref 1.0777
_refine_ls_hydrogen_treatment constr
_refine_ls_matrix_type full
_refine_ls_number_constraints 55
_refine_ls_number_parameters 397
_refine_ls_number_reflns 4987
_refine_ls_number_restraints 0
_refine_ls_restrained_S_all 1.0777
_refine_ls_R_factor_all 0.0630
_refine_ls_R_factor_gt 0.0591
_refine_ls_shift/su_max 0.0007
_refine_ls_shift/su_mean 0.0000
_refine_ls_structure_factor_coef Fsqd
_refine_ls_weighting_details 'w=1/[\s^2^(Fo^2^)+(0.0909P)^2^+2.3132P] where P=(Fo^2^+2Fc^2^)/3'
_refine_ls_weighting_scheme calc
_refine_ls_wR_factor_gt 0.1589
_refine_ls_wR_factor_ref 0.1621
_reflns_Friedel_coverage 0.0
_reflns_limit_h_max 10
_reflns_limit_h_min -10
_reflns_limit_k_max 13
_reflns_limit_k_min -13
_reflns_limit_l_max 18
_reflns_limit_l_min 0
_reflns_number_gt 4672
_reflns_number_total 4987
_reflns_threshold_expression I>=2u(I)
_cod_data_source_file d5dt01604e2.cif
_cod_data_source_block 230714qsalFeCl
_cod_depositor_comments 'Adding full bibliography for 7719302.cif.'
_cod_database_code 7719302
_chemical_oxdiff_formula 'C H N O Fe Cl'
_chemical_oxdiff_usercomment 100
_reflns_odcompleteness_completeness 99.30
_reflns_odcompleteness_iscentric 1
_reflns_odcompleteness_theta 66.97
_olex2_refinement_description
;
1. Fixed Uiso
 At 1.2 times of:
  All C(H) groups
 At 1.5 times of:
  All C(H,H,H,H,H,H) groups, All O(H,H) groups
2. Others
 Fixed Sof: H2bd(0.6) H2be(0.6) H2bf(0.6) H2aa(0.4) H2ab(0.4) H2ac(0.4)
 O1(0.6) H1(0.6) O3(0.4) H3(0.4) H1(0.6) H1(0.6)
3.a Free rotating group:
 O013(H01a,H01b)
3.b Aromatic/amide H refined with riding coordinates:
 C00F(H00F), C00G(H00G), C00J(H00J), C00M(H00M), C00N(H00N), C00P(H00P),
 C00Q(H00Q), C00R(H00R), C00S(H00S), C00T(H00T), C00U(H00U), C00V(H00V),
 C00W(H00W), C00X(H00X), C00Y(H00Y), C00Z(H00Z), C010(H010), C011(H011),
 C012(H012), C014(H014), C015(H015), C016(H016)
3.c Idealised Me refined as rotating group:
 C2(H2bd,H2be,H2bf), C2(H2aa,H2ab,H2ac)
;
_olex2_submission_special_instructions 'No special instructions were received'
_oxdiff_exptl_absorpt_empirical_details
;
Empirical correction (ABSPACK) includes:
- Absorption correction using spherical harmonics
- Frame scaling
;
_oxdiff_exptl_absorpt_empirical_full_max 2.230
_oxdiff_exptl_absorpt_empirical_full_min 0.585

loop_
_space_group_symop_id
_space_group_symop_operation_xyz
1 x,y,z
2 -x,-y,-z

loop_
_atom_site_label
_atom_site_type_symbol
_atom_site_fract_x
_atom_site_fract_y
_atom_site_fract_z
_atom_site_U_iso_or_equiv
_atom_site_adp_type
_atom_site_occupancy
_atom_site_refinement_flags_posn
_atom_site_disorder_group
Fe01 Fe 0.30169(6) 0.33556(5) 0.21242(3) 0.01906(18) Uani 1.000000 . .
Cl02 Cl 0.78599(14) -0.19293(10) 0.32361(8) 0.0441(3) Uani 1.000000 . .
O003 O 0.1354(3) 0.2520(2) 0.10408(16) 0.0306(6) Uani 1.000000 . .
O004 O 0.4853(3) 0.3116(2) 0.17679(17) 0.0289(6) Uani 1.000000 . .
N005 N 0.1402(3) 0.4148(3) 0.25549(18) 0.0212(6) Uani 1.000000 . .
N006 N 0.3891(4) 0.5236(3) 0.18171(18) 0.0223(6) Uani 1.000000 . .
N007 N 0.2056(4) 0.1687(3) 0.26755(18) 0.0223(6) Uani 1.000000 . .
N008 N 0.4575(3) 0.3877(3) 0.34466(18) 0.0206(6) Uani 1.000000 . .
C00A C 0.2969(4) 0.1694(3) 0.3551(2) 0.0239(7) Uani 1.000000 . .
C00B C 0.1676(4) 0.5398(3) 0.2415(2) 0.0225(7) Uani 1.000000 . .
C00C C 0.4338(4) 0.2886(3) 0.3941(2) 0.0230(7) Uani 1.000000 . .
C00D C 0.3019(5) 0.6023(3) 0.2028(2) 0.0257(7) Uani 1.000000 . .
C00E C -0.0001(5) 0.1452(4) 0.0832(2) 0.0297(8) Uani 1.000000 . .
C00F C 0.0622(5) 0.0727(3) 0.2308(2) 0.0255(7) Uani 1.000000 . .
H00F H 0.0245(5) 0.0068(3) 0.2651(2) 0.0306(9) Uiso 1.000000 R .
C00G C 0.5062(5) 0.5682(4) 0.1417(2) 0.0276(8) Uani 1.000000 . .
H00G H 0.5287(5) 0.6530(4) 0.1278(2) 0.0331(9) Uiso 1.000000 R .
C00H C -0.0422(5) 0.0582(3) 0.1440(2) 0.0299(8) Uani 1.000000 . .
C00I C 0.5881(4) 0.3787(4) 0.1343(2) 0.0259(7) Uani 1.000000 . .
C00J C 0.6921(5) 0.5205(4) 0.4642(2) 0.0326(8) Uani 1.000000 . .
H00J H 0.7808(5) 0.6020(4) 0.4867(2) 0.0391(10) Uiso 1.000000 R .
C00K C 0.5370(5) 0.3026(4) 0.4802(2) 0.0296(8) Uani 1.000000 . .
C00L C 0.0734(4) 0.6076(4) 0.2656(2) 0.0258(7) Uani 1.000000 . .
C00M C 0.5813(4) 0.4998(4) 0.3795(2) 0.0274(8) Uani 1.000000 . .
H00M H 0.5961(4) 0.5692(4) 0.3461(2) 0.0329(9) Uiso 1.000000 R .
C00N C 0.6714(5) 0.4232(4) 0.5135(2) 0.0351(9) Uani 1.000000 . .
H00N H 0.7471(5) 0.4360(4) 0.5703(2) 0.0421(11) Uiso 1.000000 R .
C00O C 0.6033(5) 0.5037(4) 0.1169(2) 0.0293(8) Uani 1.000000 . .
C00P C 0.3388(5) 0.7302(4) 0.1931(3) 0.0330(8) Uani 1.000000 . .
H00P H 0.4307(5) 0.7744(4) 0.1701(3) 0.0395(10) Uiso 1.000000 R .
C00Q C 0.2424(5) 0.7955(4) 0.2167(3) 0.0342(9) Uani 1.000000 . .
H00Q H 0.2698(5) 0.8832(4) 0.2088(3) 0.0411(10) Uiso 1.000000 R .
C00R C 0.1100(5) 0.7368(4) 0.2509(2) 0.0287(8) Uani 1.000000 . .
H00R H 0.0437(5) 0.7819(4) 0.2644(2) 0.0344(9) Uiso 1.000000 R .
C00S C 0.7213(5) 0.5708(4) 0.0699(3) 0.0329(8) Uani 1.000000 . .
H00S H 0.7324(5) 0.6552(4) 0.0582(3) 0.0395(10) Uiso 1.000000 R .
C00T C 0.2666(5) 0.0688(4) 0.4039(2) 0.0326(8) Uani 1.000000 . .
H00T H 0.1764(5) -0.0112(4) 0.3788(2) 0.0391(10) Uiso 1.000000 R .
C00U C 0.0192(5) 0.3585(4) 0.2940(3) 0.0289(8) Uani 1.000000 . .
H00U H -0.0016(5) 0.2721(4) 0.3039(3) 0.0347(9) Uiso 1.000000 R .
C00V C 0.5014(5) 0.1974(4) 0.5279(3) 0.0367(9) Uani 1.000000 . .
H00V H 0.5697(5) 0.2051(4) 0.5859(3) 0.0440(11) Uiso 1.000000 R .
C00W C 0.8033(5) 0.3908(4) 0.0590(3) 0.0361(9) Uani 1.000000 . .
H00W H 0.8714(5) 0.3527(4) 0.0389(3) 0.0434(11) Uiso 1.000000 R .
C00X C -0.0793(5) 0.4189(4) 0.3209(3) 0.0322(8) Uani 1.000000 . .
H00X H -0.1629(5) 0.3747(4) 0.3491(3) 0.0387(10) Uiso 1.000000 R .
C00Y C -0.0534(4) 0.5427(4) 0.3061(2) 0.0295(8) Uani 1.000000 . .
H00Y H -0.1204(4) 0.5847(4) 0.3230(2) 0.0354(9) Uiso 1.000000 R .
C00Z C 0.6930(5) 0.3233(4) 0.1041(3) 0.0344(9) Uani 1.000000 . .
H00Z H 0.6862(5) 0.2395(4) 0.1154(3) 0.0413(10) Uiso 1.000000 R .
C010 C -0.1094(6) 0.1150(4) -0.0028(3) 0.0380(9) Uani 1.000000 . .
H010 H -0.0817(6) 0.1705(4) -0.0450(3) 0.0457(11) Uiso 1.000000 R .
C011 C 0.3679(6) 0.0839(4) 0.4903(3) 0.0377(9) Uani 1.000000 . .
H011 H 0.3436(6) 0.0143(4) 0.5233(3) 0.0453(11) Uiso 1.000000 R .
C012 C -0.1942(6) -0.0530(4) 0.1170(3) 0.0406(10) Uani 1.000000 . .
H012 H -0.2227(6) -0.1111(4) 0.1576(3) 0.0487(12) Uiso 1.000000 R .
O013 O 0.9381(6) 0.2286(4) 0.5179(3) 0.0791(13) Uani 1.000000 . .
H01a H 0.916(11) 0.186(7) 0.4659(19) 0.1186(19) Uiso 1.000000 G .
H01b H 0.998(10) 0.195(7) 0.553(4) 0.1186(19) Uiso 1.000000 G .
C014 C 0.8170(5) 0.5139(4) 0.0422(3) 0.0353(9) Uani 1.000000 . .
H014 H 0.8944(5) 0.5588(4) 0.0110(3) 0.0423(11) Uiso 1.000000 R .
C015 C -0.3004(6) -0.0782(5) 0.0338(3) 0.0507(12) Uani 1.000000 . .
H015 H -0.4030(6) -0.1519(5) 0.0172(3) 0.0608(14) Uiso 1.000000 R .
C016 C -0.2559(6) 0.0061(4) -0.0266(3) 0.0483(12) Uani 1.000000 . .
H016 H -0.3278(6) -0.0121(4) -0.0849(3) 0.0580(14) Uiso 1.000000 R .
C2 C 0.6353(11) 0.0736(9) 0.2946(6) 0.102(3) Uiso 1.000000 . .
H2bd H 0.609(7) 0.028(12) 0.235(3) 0.153(4) Uiso 0.600000 GR -1
H2be H 0.552(2) 0.025(12) 0.324(5) 0.153(4) Uiso 0.600000 GR -1
H2bf H 0.632(5) 0.1596(9) 0.291(8) 0.153(4) Uiso 0.600000 GR -1
H2aa H 0.744(4) 0.113(18) 0.281(7) 0.153(4) Uiso 0.400000 GR -2
H2ab H 0.640(18) 0.117(17) 0.351(2) 0.153(4) Uiso 0.400000 GR -2
H2ac H 0.610(14) -0.0180(10) 0.298(9) 0.153(4) Uiso 0.400000 GR -2
O1 O 0.8088(5) 0.0857(3) 0.3462(2) 0.0189(7) Uani 0.600000 . -1
O3 O 0.5235(12) 0.0856(9) 0.2362(7) 0.061(2) Uani 0.400000 . -2

loop_
_atom_site_aniso_label
_atom_site_aniso_U_11
_atom_site_aniso_U_22
_atom_site_aniso_U_33
_atom_site_aniso_U_12
_atom_site_aniso_U_13
_atom_site_aniso_U_23
Fe01 0.0187(3) 0.0174(3) 0.0215(3) 0.0061(2) 0.0070(2) 0.00431(19)
Cl02 0.0453(6) 0.0355(5) 0.0614(7) 0.0167(4) 0.0288(5) 0.0159(5)
O003 0.0373(15) 0.0294(13) 0.0217(12) 0.0098(11) 0.0061(11) 0.0053(10)
O004 0.0322(14) 0.0281(13) 0.0330(13) 0.0172(11) 0.0120(11) 0.0041(10)
N005 0.0153(13) 0.0243(14) 0.0197(13) 0.0035(11) 0.0036(10) 0.0005(11)
N006 0.0214(14) 0.0250(14) 0.0184(13) 0.0073(12) 0.0040(11) 0.0023(11)
N007 0.0265(15) 0.0222(14) 0.0201(13) 0.0110(12) 0.0070(11) 0.0021(11)
N008 0.0156(13) 0.0243(14) 0.0211(13) 0.0071(11) 0.0052(11) 0.0006(11)
C00A 0.0271(18) 0.0260(17) 0.0224(16) 0.0126(15) 0.0093(14) 0.0042(13)
C00B 0.0202(16) 0.0274(17) 0.0176(15) 0.0109(14) -0.0011(12) -0.0015(13)
C00C 0.0221(17) 0.0291(18) 0.0213(16) 0.0121(14) 0.0086(13) 0.0045(13)
C00D 0.0290(18) 0.0233(17) 0.0214(16) 0.0099(14) 0.0007(14) 0.0040(13)
C00E 0.039(2) 0.0247(18) 0.0260(18) 0.0133(16) 0.0085(16) -0.0017(14)
C00F 0.0310(19) 0.0183(16) 0.0276(17) 0.0086(14) 0.0100(15) 0.0027(13)
C00G 0.0253(18) 0.0305(19) 0.0241(17) 0.0077(15) 0.0052(14) 0.0080(14)
C00H 0.037(2) 0.0238(18) 0.0250(18) 0.0100(16) 0.0043(15) -0.0022(14)
C00I 0.0185(16) 0.0351(19) 0.0194(16) 0.0067(14) 0.0034(13) -0.0013(14)
C00J 0.0208(17) 0.039(2) 0.0286(19) 0.0025(16) 0.0057(14) -0.0015(16)
C00K 0.0262(18) 0.040(2) 0.0241(18) 0.0143(16) 0.0063(14) 0.0045(15)
C00L 0.0225(17) 0.0290(18) 0.0229(17) 0.0099(14) 0.0016(13) -0.0011(13)
C00M 0.0218(17) 0.0305(19) 0.0278(18) 0.0064(15) 0.0089(14) 0.0011(14)
C00N 0.0284(19) 0.049(2) 0.0240(18) 0.0125(18) 0.0038(15) 0.0035(16)
C00O 0.0258(18) 0.035(2) 0.0237(17) 0.0111(15) 0.0007(14) 0.0014(14)
C00P 0.036(2) 0.032(2) 0.038(2) 0.0150(17) 0.0177(17) 0.0125(16)
C00Q 0.043(2) 0.030(2) 0.037(2) 0.0177(18) 0.0159(17) 0.0099(16)
C00R 0.0331(19) 0.0275(18) 0.0282(18) 0.0175(16) 0.0048(15) 0.0011(14)
C00S 0.0233(18) 0.041(2) 0.0319(19) 0.0100(16) 0.0059(15) 0.0032(16)
C00T 0.039(2) 0.0297(19) 0.0294(19) 0.0128(17) 0.0100(16) 0.0084(15)
C00U 0.0253(18) 0.0237(18) 0.036(2) 0.0070(15) 0.0094(15) 0.0029(15)
C00V 0.038(2) 0.048(2) 0.0262(19) 0.0199(19) 0.0061(16) 0.0120(17)
C00W 0.029(2) 0.048(2) 0.032(2) 0.0166(18) 0.0094(16) -0.0029(17)
C00X 0.0257(18) 0.032(2) 0.040(2) 0.0084(16) 0.0138(16) 0.0050(16)
C00Y 0.0198(17) 0.0317(19) 0.0334(19) 0.0077(15) 0.0052(14) -0.0007(15)
C00Z 0.035(2) 0.035(2) 0.0302(19) 0.0141(17) 0.0045(16) -0.0038(16)
C010 0.053(3) 0.033(2) 0.0249(19) 0.0163(19) 0.0043(17) 0.0022(16)
C011 0.046(2) 0.039(2) 0.033(2) 0.0188(19) 0.0125(18) 0.0156(17)
C012 0.042(2) 0.031(2) 0.037(2) 0.0039(18) 0.0047(18) 0.0029(17)
O013 0.078(3) 0.065(3) 0.071(3) 0.012(2) 0.004(2) -0.004(2)
C014 0.030(2) 0.042(2) 0.033(2) 0.0126(17) 0.0074(16) 0.0033(17)
C015 0.051(3) 0.037(2) 0.038(2) -0.001(2) -0.005(2) -0.0032(19)
C016 0.057(3) 0.039(2) 0.031(2) 0.012(2) -0.008(2) -0.0032(18)
O1 0.0255(19) 0.0099(16) 0.0228(18) 0.0052(14) 0.0106(15) 0.0070(14)
O3 0.053(5) 0.054(5) 0.073(6) 0.025(4) 0.003(5) 0.019(4)

loop_
_atom_type_symbol
_atom_type_scat_dispersion_real
_atom_type_scat_dispersion_imag
_atom_type_scat_Cromer_Mann_a1
_atom_type_scat_Cromer_Mann_a2
_atom_type_scat_Cromer_Mann_a3
_atom_type_scat_Cromer_Mann_a4
_atom_type_scat_Cromer_Mann_b1
_atom_type_scat_Cromer_Mann_b2
_atom_type_scat_Cromer_Mann_b3
_atom_type_scat_Cromer_Mann_b4
_atom_type_scat_Cromer_Mann_c
_atom_type_scat_source
_atom_type_scat_dispersion_source
C 0.01920 0.00962 2.31000 1.02000 1.58860 0.86500 20.84390 10.20750 0.56870 51.65120 0.215599998832 'International Tables Volume C Table 6.1.1.4 (pp. 500-502)' 'Henke, Gullikson and Davis, At. Data and Nucl. Data Tables, 1993, 54, 2'
Cl 0.36843 0.69943 11.46040 7.19640 6.25560 1.64550 0.01040 1.16620 18.51940 47.77840 -9.55739974976 'International Tables Volume C Table 6.1.1.4 (pp. 500-502)' 'Henke, Gullikson and Davis, At. Data and Nucl. Data Tables, 1993, 54, 2'
H 0.00000 0.00000 0.49300 0.32291 0.14019 0.04081 10.51090 26.12570 3.14236 57.79970 0.0030380000826 'International Tables Volume C Table 6.1.1.4 (pp. 500-502)' 'Henke, Gullikson and Davis, At. Data and Nucl. Data Tables, 1993, 54, 2'
O 0.05239 0.03377 3.04850 2.28680 1.54630 0.86700 13.27710 5.70110 0.32390 32.90890 0.250800013542 'International Tables Volume C Table 6.1.1.4 (pp. 500-502)' 'Henke, Gullikson and Davis, At. Data and Nucl. Data Tables, 1993, 54, 2'
N 0.03256 0.01839 12.21260 3.13220 2.01250 1.16630 0.00570 9.89330 28.99750 0.58260 -11.5290002823 'International Tables Volume C Table 6.1.1.4 (pp. 500-502)' 'Henke, Gullikson and Davis, At. Data and Nucl. Data Tables, 1993, 54, 2'
Fe -1.15373 3.21308 11.76950 7.35730 3.52220 2.30450 4.76110 0.30720 15.35350 76.88050 1.03690004349 'International Tables Volume C Table 6.1.1.4 (pp. 500-502)' 'Henke, Gullikson and Davis, At. Data and Nucl. Data Tables, 1993, 54, 2'

loop_
_geom_angle_atom_site_label_1
_geom_angle_atom_site_label_2
_geom_angle_atom_site_label_3
_geom_angle
_geom_angle_site_symmetry_1
_geom_angle_site_symmetry_3
_geom_angle_publ_flag
O004 Fe01 O003 95.10(11) . . ?
N005 Fe01 O003 92.52(11) . . ?
N005 Fe01 O004 164.77(11) . . ?
N006 Fe01 O003 99.02(11) . . ?
N006 Fe01 O004 87.93(11) . . ?
N006 Fe01 N005 77.84(11) . . ?
N007 Fe01 O003 88.67(11) . . ?
N007 Fe01 O004 102.06(11) . . ?
N007 Fe01 N005 91.27(11) . . ?
N007 Fe01 N006 166.87(11) . . ?
N008 Fe01 O003 166.27(11) . . ?
N008 Fe01 O004 88.74(11) . . ?
N008 Fe01 N005 86.95(10) . . ?
N008 Fe01 N006 94.28(11) . . ?
N008 Fe01 N007 77.63(11) . . ?
C00E O003 Fe01 132.7(2) . . ?
C00I O004 Fe01 132.1(2) . . ?
C00B N005 Fe01 114.9(2) . . ?
C00U N005 Fe01 128.0(2) . . ?
C00U N005 C00B 117.1(3) . . ?
C00D N006 Fe01 115.3(2) . . ?
C00G N006 Fe01 124.8(2) . . ?
C00G N006 C00D 119.7(3) . . ?
C00A N007 Fe01 115.6(2) . . ?
C00F N007 Fe01 124.6(2) . . ?
C00F N007 C00A 119.4(3) . . ?
C00C N008 Fe01 114.6(2) . . ?
C00M N008 Fe01 126.5(2) . . ?
C00M N008 C00C 118.5(3) . . ?
C00C C00A N007 114.4(3) . . ?
C00T C00A N007 126.9(3) . . ?
C00T C00A C00C 118.6(3) . . ?
C00D C00B N005 117.2(3) . . ?
C00L C00B N005 122.8(3) . . ?
C00L C00B C00D 120.0(3) . . ?
C00A C00C N008 117.1(3) . . ?
C00K C00C N008 122.2(3) . . ?
C00K C00C C00A 120.6(3) . . ?
C00B C00D N006 114.7(3) . . ?
C00P C00D N006 126.9(3) . . ?
C00P C00D C00B 118.3(3) . . ?
C00H C00E O003 122.7(3) . . ?
C010 C00E O003 119.1(3) . . ?
C010 C00E C00H 118.2(4) . . ?
H00F C00F N007 117.1(2) . . ?
C00H C00F N007 125.8(3) . . ?
C00H C00F H00F 117.1(2) . . ?
H00G C00G N006 116.7(2) . . ?
C00O C00G N006 126.6(3) . . ?
C00O C00G H00G 116.7(2) . . ?
C00F C00H C00E 123.9(3) . . ?
C012 C00H C00E 119.2(3) . . ?
C012 C00H C00F 116.9(3) . . ?
C00O C00I O004 123.5(3) . . ?
C00Z C00I O004 118.4(3) . . ?
C00Z C00I C00O 118.1(3) . . ?
C00M C00J H00J 120.2(2) . . ?
C00N C00J H00J 120.2(2) . . ?
C00N C00J C00M 119.6(4) . . ?
C00N C00K C00C 117.1(3) . . ?
C00V C00K C00C 118.9(4) . . ?
C00V C00K C00N 124.1(4) . . ?
C00R C00L C00B 120.0(3) . . ?
C00Y C00L C00B 117.5(3) . . ?
C00Y C00L C00R 122.4(3) . . ?
C00J C00M N008 122.6(4) . . ?
H00M C00M N008 118.7(2) . . ?
H00M C00M C00J 118.7(2) . . ?
C00K C00N C00J 119.9(3) . . ?
H00N C00N C00J 120.0(2) . . ?
H00N C00N C00K 120.0(2) . . ?
C00I C00O C00G 123.8(3) . . ?
C00S C00O C00G 116.6(3) . . ?
C00S C00O C00I 119.6(3) . . ?
H00P C00P C00D 119.6(2) . . ?
C00Q C00P C00D 120.7(4) . . ?
C00Q C00P H00P 119.6(2) . . ?
H00Q C00Q C00P 119.0(2) . . ?
C00R C00Q C00P 122.0(4) . . ?
C00R C00Q H00Q 119.0(2) . . ?
C00Q C00R C00L 118.9(3) . . ?
H00R C00R C00L 120.6(2) . . ?
H00R C00R C00Q 120.6(2) . . ?
H00S C00S C00O 120.0(2) . . ?
C014 C00S C00O 120.1(4) . . ?
C014 C00S H00S 120.0(3) . . ?
H00T C00T C00A 119.7(2) . . ?
C011 C00T C00A 120.6(4) . . ?
C011 C00T H00T 119.7(2) . . ?
H00U C00U N005 118.0(2) . . ?
C00X C00U N005 123.9(3) . . ?
C00X C00U H00U 118.0(2) . . ?
H00V C00V C00K 120.0(2) . . ?
C011 C00V C00K 120.1(4) . . ?
C011 C00V H00V 120.0(2) . . ?
C00Z C00W H00W 119.4(2) . . ?
C014 C00W H00W 119.4(2) . . ?
C014 C00W C00Z 121.1(4) . . ?
H00X C00X C00U 120.5(2) . . ?
C00Y C00X C00U 119.1(4) . . ?
C00Y C00X H00X 120.5(2) . . ?
C00X C00Y C00L 119.6(3) . . ?
H00Y C00Y C00L 120.2(2) . . ?
H00Y C00Y C00X 120.2(2) . . ?
C00W C00Z C00I 120.3(4) . . ?
H00Z C00Z C00I 119.9(2) . . ?
H00Z C00Z C00W 119.9(2) . . ?
H010 C010 C00E 119.5(2) . . ?
C016 C010 C00E 121.0(4) . . ?
C016 C010 H010 119.5(3) . . ?
C00V C011 C00T 121.2(4) . . ?
H011 C011 C00T 119.4(2) . . ?
H011 C011 C00V 119.4(2) . . ?
H012 C012 C00H 119.2(2) . . ?
C015 C012 C00H 121.5(4) . . ?
C015 C012 H012 119.2(3) . . ?
H01b O013 H01a 104.5 . . ?
C00W C014 C00S 120.9(4) . . ?
H014 C014 C00S 119.6(3) . . ?
H014 C014 C00W 119.6(2) . . ?
H015 C015 C012 120.5(3) . . ?
C016 C015 C012 119.1(4) . . ?
C016 C015 H015 120.5(3) . . ?
C015 C016 C010 121.1(4) . . ?
H016 C016 C010 119.5(3) . . ?
H016 C016 C015 119.5(3) . . ?
H2be C2 H2bd 109.5 . . ?
H2bf C2 H2bd 109.5 . . ?
H2bf C2 H2be 109.5 . . ?
H2aa C2 H2bd 79.5 . . ?
H2aa C2 H2be 159.5 . . ?
H2aa C2 H2bf 83.5 . . ?
H2ab C2 H2bd 169.6 . . ?
H2ab C2 H2be 63.9 . . ?
H2ab C2 H2bf 67.5 . . ?
H2ab C2 H2aa 109.5 . . ?
H2ac C2 H2bd 71.1 . . ?
H2ac C2 H2be 59.2 . . ?
H2ac C2 H2bf 166.7 . . ?
H2ac C2 H2aa 109.5 . . ?
H2ac C2 H2ab 109.5 . . ?
O1 C2 H2bd 109.5 . . ?
O1 C2 H2be 109.5 . . ?
O1 C2 H2bf 109.5 . . ?
O1 C2 H2aa 50.2 . . ?
O1 C2 H2ab 80.7 . . ?
O1 C2 H2ac 82.2 . . ?
O3 C2 H2bd 61.5 . . ?
O3 C2 H2be 90.9 . . ?
O3 C2 H2bf 61.6 . . ?
O3 C2 H2aa 109.5 . . ?
O3 C2 H2ab 109.5 . . ?
O3 C2 H2ac 109.5 . . ?
O3 C2 O1 159.7 . . ?

loop_
_geom_bond_atom_site_label_1
_geom_bond_atom_site_label_2
_geom_bond_distance
_geom_bond_site_symmetry_2
_geom_bond_publ_flag
Fe01 O003 1.904(3) . ?
Fe01 O004 1.929(2) . ?
Fe01 N005 2.139(3) . ?
Fe01 N006 2.101(3) . ?
Fe01 N007 2.090(3) . ?
Fe01 N008 2.129(3) . ?
O003 C00E 1.314(5) . ?
O004 C00I 1.300(4) . ?
N005 C00B 1.377(5) . ?
N005 C00U 1.331(5) . ?
N006 C00D 1.433(5) . ?
N006 C00G 1.298(5) . ?
N007 C00A 1.422(4) . ?
N007 C00F 1.309(5) . ?
N008 C00C 1.375(5) . ?
N008 C00M 1.323(5) . ?
C00A C00C 1.429(5) . ?
C00A C00T 1.382(5) . ?
C00B C00D 1.434(5) . ?
C00B C00L 1.408(5) . ?
C00C C00K 1.410(5) . ?
C00D C00P 1.381(5) . ?
C00E C00H 1.419(5) . ?
C00E C010 1.409(5) . ?
C00F H00F 0.9500 . ?
C00F C00H 1.422(5) . ?
C00G H00G 0.9500 . ?
C00G C00O 1.407(5) . ?
C00H C012 1.421(6) . ?
C00I C00O 1.410(5) . ?
C00I C00Z 1.434(5) . ?
C00J H00J 0.9500 . ?
C00J C00M 1.407(5) . ?
C00J C00N 1.358(6) . ?
C00K C00N 1.416(6) . ?
C00K C00V 1.413(6) . ?
C00L C00R 1.415(5) . ?
C00L C00Y 1.412(5) . ?
C00M H00M 0.9500 . ?
C00N H00N 0.9500 . ?
C00O C00S 1.436(5) . ?
C00P H00P 0.9500 . ?
C00P C00Q 1.402(6) . ?
C00Q H00Q 0.9500 . ?
C00Q C00R 1.367(6) . ?
C00R H00R 0.9500 . ?
C00S H00S 0.9500 . ?
C00S C014 1.356(6) . ?
C00T H00T 0.9500 . ?
C00T C011 1.406(6) . ?
C00U H00U 0.9500 . ?
C00U C00X 1.399(5) . ?
C00V H00V 0.9500 . ?
C00V C011 1.373(6) . ?
C00W H00W 0.9500 . ?
C00W C00Z 1.372(6) . ?
C00W C014 1.389(6) . ?
C00X H00X 0.9500 . ?
C00X C00Y 1.368(6) . ?
C00Y H00Y 0.9500 . ?
C00Z H00Z 0.9500 . ?
C010 H010 0.9500 . ?
C010 C016 1.379(6) . ?
C011 H011 0.9500 . ?
C012 H012 0.9500 . ?
C012 C015 1.367(6) . ?
O013 H01a 0.8700 . ?
O013 H01b 0.8699 . ?
C014 H014 0.9500 . ?
C015 H015 0.9500 . ?
C015 C016 1.401(7) . ?
C016 H016 0.9500 . ?
C2 H2bd 0.9800 . ?
C2 H2be 0.9800 . ?
C2 H2bf 0.9800 . ?
C2 H2aa 0.9800 . ?
C2 H2ab 0.9800 . ?
C2 H2ac 0.9800 . ?
C2 O1 1.503(9) . ?
C2 O3 1.228(12) . ?

loop_
_geom_torsion_atom_site_label_1
_geom_torsion_atom_site_label_2
_geom_torsion_atom_site_label_3
_geom_torsion_atom_site_label_4
_geom_torsion
_geom_torsion_site_symmetry_1
_geom_torsion_site_symmetry_2
_geom_torsion_site_symmetry_3
_geom_torsion_site_symmetry_4
_geom_torsion_publ_flag
Fe01 O003 C00E C00H -6.3(4) . . . . ?
Fe01 O003 C00E C010 173.5(3) . . . . ?
Fe01 O004 C00I C00O 11.5(3) . . . . ?
Fe01 O004 C00I C00Z -169.1(3) . . . . ?
Fe01 N005 C00B C00D -1.7(2) . . . . ?
Fe01 N005 C00B C00L -180.0(2) . . . . ?
Fe01 N005 C00U C00X 179.3(3) . . . . ?
Fe01 N006 C00D C00B -0.2(2) . . . . ?
Fe01 N006 C00D C00P 176.9(3) . . . . ?
Fe01 N006 C00G C00O -4.4(3) . . . . ?
Fe01 N007 C00A C00C 4.3(2) . . . . ?
Fe01 N007 C00A C00T -175.4(3) . . . . ?
Fe01 N007 C00F C00H 7.7(3) . . . . ?
Fe01 N008 C00C C00A -7.2(2) . . . . ?
Fe01 N008 C00C C00K 173.8(2) . . . . ?
Fe01 N008 C00M C00J -171.5(3) . . . . ?
O003 C00E C00H C00F -4.4(4) . . . . ?
O003 C00E C00H C012 177.9(4) . . . . ?
O003 C00E C010 C016 -177.9(4) . . . . ?
O004 C00I C00O C00G -1.5(4) . . . . ?
O004 C00I C00O C00S 179.6(3) . . . . ?
O004 C00I C00Z C00W 180.0(3) . . . . ?
N005 C00B C00D N006 1.3(3) . . . . ?
N005 C00B C00D C00P -176.0(3) . . . . ?
N005 C00B C00L C00R 178.8(3) . . . . ?
N005 C00B C00L C00Y 0.2(4) . . . . ?
N005 C00U C00X C00Y 1.0(4) . . . . ?
N006 C00D C00B C00L 179.5(3) . . . . ?
N006 C00D C00P C00Q -179.8(4) . . . . ?
N006 C00G C00O C00I -1.4(4) . . . . ?
N006 C00G C00O C00S 177.5(4) . . . . ?
N007 C00A C00C N008 2.0(3) . . . . ?
N007 C00A C00C C00K -179.0(3) . . . . ?
N007 C00A C00T C011 -179.9(4) . . . . ?
N007 C00F C00H C00E 2.8(4) . . . . ?
N007 C00F C00H C012 -179.4(4) . . . . ?
N008 C00C C00A C00T -178.2(3) . . . . ?
N008 C00C C00K C00N -1.9(4) . . . . ?
N008 C00C C00K C00V 178.0(4) . . . . ?
N008 C00M C00J C00N -1.0(4) . . . . ?
C00A C00C C00K C00N 179.1(4) . . . . ?
C00A C00C C00K C00V -0.9(4) . . . . ?
C00A C00T C011 C00V -1.4(5) . . . . ?
C00B C00D C00P C00Q -2.9(4) . . . . ?
C00B C00L C00R C00Q -2.9(4) . . . . ?
C00B C00L C00Y C00X 0.5(4) . . . . ?
C00C C00K C00N C00J 2.5(4) . . . . ?
C00C C00K C00V C011 -0.1(4) . . . . ?
C00D C00P C00Q C00R 0.6(5) . . . . ?
C00E C00H C012 C015 0.2(5) . . . . ?
C00E C010 C016 C015 -0.2(5) . . . . ?
C00F C00H C012 C015 -177.7(4) . . . . ?
C00G C00O C00I C00Z 179.0(4) . . . . ?
C00G C00O C00S C014 -178.7(3) . . . . ?
C00H C012 C015 C016 1.5(5) . . . . ?
C00I C00O C00S C014 0.3(4) . . . . ?
C00I C00Z C00W C014 0.6(4) . . . . ?
C00J C00N C00K C00V -177.5(4) . . . . ?
C00K C00V C011 C00T 1.2(5) . . . . ?
C00L C00R C00Q C00P 2.3(4) . . . . ?
C00L C00Y C00X C00U -1.1(4) . . . . ?
C00O C00S C014 C00W -0.3(4) . . . . ?
C00S C014 C00W C00Z -0.1(5) . . . . ?
C010 C016 C015 C012 -1.6(6) . . . . ?
